data_7151439
loop_
_publ_author_name
'Elena Bu\~nuel'
'Steven D. Bull'
'Stephen G. Davies'
'A. Christopher Garner'
'Edward D. Savory'
'Andrew D. Smith'
'Richard J. Vickers'
'David J. Watkin'

_publ_section_title
;
 Asymmetric synthesis of substituted 1-aminocyclopropane-1-carboxylic
 acids via diketopiperazine methodology
;
_journal_issue 14
_journal_name_full 'Org. Biomol. Chem.'
_journal_page_first 2531
_journal_page_last 2542
_journal_paper_doi 10.1039/b303348a
_journal_volume 1
_journal_year 2003
_chemical_compound_source
;
?
;
_chemical_formula_moiety ' C31 H34 N2 O4 '
_chemical_formula_sum 'C31 H34 N2 O4'
_chemical_formula_weight 498.62
_chemical_melting_point ?
_chemical_name_systematic
;                                                                               
(1S,3R,6S)-4,7-bis(4-methoxybenzyl)-6-isopropyl-1-phenyl-4,7-diaza-
spiro[2.5]octane-5,8-dione

;
_space_group_IT_number 4
_symmetry_cell_setting monoclinic
_symmetry_space_group_name_Hall 'P 2yb'
_symmetry_space_group_name_H-M 'P 1 21 1'
_atom_sites_solution_hydrogens geom
_atom_sites_solution_primary direct
_audit_creation_date 02-27-05
_audit_creation_method CRYSTALS_ver_12-03-99
_cell_angle_alpha 90
_cell_angle_beta 96.237(1)
_cell_angle_gamma 90
_cell_formula_units_Z 2
_cell_length_a 10.4793(2)
_cell_length_b 10.5310(3)
_cell_length_c 12.0380(4)
_cell_measurement_reflns_used 3043
_cell_measurement_temperature 190
_cell_measurement_theta_max 27
_cell_measurement_theta_min 1
_cell_volume 1320.62(6)
_computing_cell_refinement
; 
Denzo/Scalepack (Otwinowski & Minor, 1996) 
;
_computing_data_collection
; 
COLLECT (Nonius BV, 1997) 
;
_computing_data_reduction
; 
Denzo/Scalepack (Otwinowski & Minor, 1996) 
;
_computing_molecular_graphics
; 
CAMERON (Watkin et al 1996) 
;
_computing_publication_material
; 
CRYSTALS (Watkin et al 2001) 
;
_computing_structure_refinement
; 
CRYSTALS (Watkin et al 2001) 
;
_computing_structure_solution
; 
SIR92 (Altomare et al, 1994) 
;
_diffrn_ambient_temperature 190
_diffrn_measured_fraction_theta_max 1.000
_diffrn_measurement_device_type
; 
Enraf Nonius Kappa CCD 
;
_diffrn_measurement_method \w
_diffrn_radiation_monochromator graphite
_diffrn_radiation_type 'Mo K\a'
_diffrn_radiation_wavelength 0.71073
_diffrn_reflns_av_R_equivalents 0.02
_diffrn_reflns_limit_h_max 13
_diffrn_reflns_limit_h_min -13
_diffrn_reflns_limit_k_max 13
_diffrn_reflns_limit_k_min -13
_diffrn_reflns_limit_l_max 15
_diffrn_reflns_limit_l_min -15
_diffrn_reflns_number 5859
_diffrn_reflns_theta_max 27.49
_diffrn_reflns_theta_min 3.34
_diffrn_standards_decay_% 0.00
_diffrn_standards_interval_count 0
_diffrn_standards_interval_time 0
_diffrn_standards_number 0
_exptl_absorpt_coefficient_mu 0.083
_exptl_absorpt_correction_T_max 0.99
_exptl_absorpt_correction_T_min 0.98
_exptl_absorpt_correction_type multi-scan
_exptl_absorpt_process_details
; 
Denzo/Scalepack (Otwinowski & Minor, 1996) 
;
_exptl_crystal_colour ' colourless '
_exptl_crystal_density_diffrn 1.254
_exptl_crystal_density_meas ?
_exptl_crystal_description ' plate '
_exptl_crystal_F_000 532.234
_exptl_crystal_size_max 0.30
_exptl_crystal_size_mid 0.20
_exptl_crystal_size_min 0.10
_refine_diff_density_max 0.29
_refine_diff_density_min -0.33
_refine_ls_extinction_method None
_refine_ls_goodness_of_fit_ref 1.0366
_refine_ls_hydrogen_treatment noref
_refine_ls_matrix_type full
_refine_ls_number_parameters 334
_refine_ls_number_reflns 2613
_refine_ls_R_factor_gt 0.0507
_refine_ls_shift/su_max 0.000202
_refine_ls_structure_factor_coef F
_refine_ls_weighting_details
;
Method= Tukey and Prince 
W = [weight] * [1-(deltaF/6*sigmaF)^2]^2 

0.505 0.250 0.185 
;
_refine_ls_weighting_scheme calc
_refine_ls_wR_factor_ref 0.0496
_reflns_limit_h_max 13
_reflns_limit_h_min -13
_reflns_limit_k_max 13
_reflns_limit_k_min 0
_reflns_limit_l_max 15
_reflns_limit_l_min 0
_reflns_number_gt 2613
_reflns_number_total 3196
_reflns_threshold_expression >1.00\s(I)
_cod_data_source_file b303348a.txt
_cod_data_source_block CRYSTALS_cif
_cod_depositor_comments
;
The following automatic conversions were performed:
'_symmetry_cell_setting' value 'Monoclinic ' changed to 'monoclinic'
according to '/home/adriana/struct/CIF-dictionaries/cif_core.dic'
dictionary named 'cif_core.dic' version 2.4.1 from 2010-06-29.

Automatic conversion script
Id: cif_fix_enum 1555 2011-01-17 13:19:09Z saulius 

The following automatic conversions were performed:

'_chemical_melting_point' value 'not measured' was changed to '?' -
the value is undefined or not given.

Automatic conversion script
Id: cif_fix_values 1569 2011-02-09 13:29:24Z adriana 
;
_cod_original_sg_symbol_H-M 'P 1 21 1 '
_cod_original_formula_sum ' C31 H34 N2 O4 '
_cod_database_code 7151439

loop_
_symmetry_equiv_pos_as_xyz
x,y,z
-x,y+1/2,-z

loop_
_atom_site_label
_atom_site_type_symbol
_atom_site_fract_x
_atom_site_fract_y
_atom_site_fract_z
_atom_site_U_iso_or_equiv
_atom_site_occupancy
_atom_site_adp_type
O1 O 0.40905(18) 0.3874(2) 0.90669(18) 0.0337 1.0000 Uani
C2 C 0.3455(2) 0.3049(3) 0.9465(2) 0.0279 1.0000 Uani
N3 N 0.3979(2) 0.1980(2) 0.9944(2) 0.0307 1.0000 Uani
C4 C 0.5339(3) 0.1708(3) 0.9832(3) 0.0340 1.0000 Uani
C5 C 0.5505(3) 0.1293(3) 0.8649(3) 0.0336 1.0000 Uani
C6 C 0.4966(3) 0.0172(3) 0.8219(3) 0.0399 1.0000 Uani
C7 C 0.5057(3) -0.0202(3) 0.7118(3) 0.0424 1.0000 Uani
C8 C 0.5717(3) 0.0561(4) 0.6442(3) 0.0474 1.0000 Uani
O9 O 0.5851(3) 0.0306(3) 0.5343(2) 0.0671 1.0000 Uani
C10 C 0.5275(5) -0.0816(5) 0.4871(3) 0.0648 1.0000 Uani
C11 C 0.6302(4) 0.1672(4) 0.6867(4) 0.0588 1.0000 Uani
C12 C 0.6183(3) 0.2038(4) 0.7960(3) 0.0492 1.0000 Uani
C13 C 0.3218(3) 0.1090(3) 1.0555(2) 0.0314 1.0000 Uani
C14 C 0.1919(3) 0.0867(3) 0.9894(3) 0.0335 1.0000 Uani
O15 O 0.1445(2) -0.0195(2) 0.9836(2) 0.0439 1.0000 Uani
N16 N 0.1374(2) 0.1907(3) 0.9369(2) 0.0334 1.0000 Uani
C17 C 0.2022(3) 0.3132(3) 0.9492(2) 0.0299 1.0000 Uani
C18 C 0.1611(3) 0.4107(3) 1.0327(2) 0.0348 1.0000 Uani
C19 C 0.1267(3) 0.4294(3) 0.9094(2) 0.0336 1.0000 Uani
C20 C 0.1708(3) 0.5366(3) 0.8413(2) 0.0334 1.0000 Uani
C21 C 0.1595(3) 0.6613(3) 0.8775(3) 0.0400 1.0000 Uani
C22 C 0.1846(3) 0.7621(3) 0.8084(3) 0.0449 1.0000 Uani
C23 C 0.2179(3) 0.7398(3) 0.7022(3) 0.0445 1.0000 Uani
C24 C 0.2301(3) 0.6157(3) 0.6657(3) 0.0425 1.0000 Uani
C25 C 0.2077(3) 0.5145(3) 0.7347(3) 0.0364 1.0000 Uani
C26 C 0.0269(3) 0.1726(4) 0.8510(3) 0.0433 1.0000 Uani
C27 C 0.0611(3) 0.2013(3) 0.7344(3) 0.0386 1.0000 Uani
C28 C -0.0149(3) 0.2809(4) 0.6636(3) 0.0479 1.0000 Uani
C29 C 0.0181(3) 0.3135(4) 0.5579(3) 0.0497 1.0000 Uani
C30 C 0.1308(4) 0.2662(4) 0.5243(3) 0.0469 1.0000 Uani
O31 O 0.1784(3) 0.2981(3) 0.4256(2) 0.0599 1.0000 Uani
C32 C 0.1160(4) 0.4000(5) 0.3614(3) 0.0647 1.0000 Uani
C33 C 0.2074(3) 0.1837(4) 0.5928(3) 0.0481 1.0000 Uani
C34 C 0.1721(3) 0.1520(3) 0.6972(3) 0.0443 1.0000 Uani
C35 C 0.3130(3) 0.1493(3) 1.1782(3) 0.0351 1.0000 Uani
C36 C 0.2177(4) 0.0652(4) 1.2323(3) 0.0497 1.0000 Uani
C37 C 0.4453(3) 0.1423(4) 1.2434(3) 0.0490 1.0000 Uani
H41 H 0.5661 0.1013 1.0379 0.0431 1.0000 Uiso
H42 H 0.5886 0.2488 1.0032 0.0431 1.0000 Uiso
H61 H 0.4492 -0.0411 0.8711 0.0476 1.0000 Uiso
H71 H 0.4662 -0.1042 0.6820 0.0526 1.0000 Uiso
H101 H 0.5432 -0.0909 0.4050 0.0790 1.0000 Uiso
H102 H 0.5636 -0.1604 0.5269 0.0790 1.0000 Uiso
H103 H 0.4312 -0.0825 0.4890 0.0790 1.0000 Uiso
H111 H 0.6782 0.2227 0.6377 0.0718 1.0000 Uiso
H121 H 0.6634 0.2851 0.8280 0.0598 1.0000 Uiso
H131 H 0.3702 0.0242 1.0638 0.0394 1.0000 Uiso
H181 H 0.2275 0.4689 1.0754 0.0411 1.0000 Uiso
H182 H 0.0946 0.3902 1.0837 0.0411 1.0000 Uiso
H191 H 0.0444 0.4420 0.8597 0.0410 1.0000 Uiso
H211 H 0.1337 0.6764 0.9549 0.0488 1.0000 Uiso
H221 H 0.1793 0.8539 0.8370 0.0538 1.0000 Uiso
H231 H 0.2316 0.8155 0.6505 0.0545 1.0000 Uiso
H241 H 0.2576 0.5985 0.5893 0.0499 1.0000 Uiso
H251 H 0.2200 0.4232 0.7088 0.0411 1.0000 Uiso
H261 H -0.0461 0.2296 0.8687 0.0506 1.0000 Uiso
H262 H -0.0038 0.0816 0.8551 0.0506 1.0000 Uiso
H281 H -0.0966 0.3167 0.6893 0.0537 1.0000 Uiso
H291 H -0.0386 0.3732 0.5055 0.0603 1.0000 Uiso
H321 H 0.1557 0.4176 0.2899 0.0734 1.0000 Uiso
H322 H 0.1212 0.4836 0.4056 0.0734 1.0000 Uiso
H323 H 0.0206 0.3840 0.3392 0.0734 1.0000 Uiso
H331 H 0.2902 0.1476 0.5681 0.0568 1.0000 Uiso
H341 H 0.2285 0.0932 0.7478 0.0524 1.0000 Uiso
H351 H 0.2794 0.2383 1.1792 0.0422 1.0000 Uiso
H361 H 0.2138 0.0928 1.3122 0.0634 1.0000 Uiso
H362 H 0.2506 -0.0258 1.2343 0.0634 1.0000 Uiso
H363 H 0.1324 0.0689 1.1905 0.0634 1.0000 Uiso
H371 H 0.4437 0.1685 1.3236 0.0596 1.0000 Uiso
H372 H 0.4805 0.0522 1.2432 0.0596 1.0000 Uiso
H373 H 0.5085 0.1989 1.2090 0.0596 1.0000 Uiso

loop_
_atom_site_aniso_label
_atom_site_aniso_U_11
_atom_site_aniso_U_22
_atom_site_aniso_U_33
_atom_site_aniso_U_23
_atom_site_aniso_U_13
_atom_site_aniso_U_12
O1 0.029(1) 0.026(1) 0.0462(12) 0.0019(9) 0.0069(8) -0.0012(8)
C2 0.0264(12) 0.0274(13) 0.0300(13) -0.0056(12) 0.004(1) -0.0002(12)
N3 0.0250(11) 0.0280(12) 0.0401(13) 0.001(1) 0.007(1) 0.000(1)
C4 0.0243(12) 0.0302(16) 0.0483(17) 0.0037(14) 0.0076(12) 0.0033(11)
C5 0.0247(12) 0.0310(15) 0.0466(17) 0.0055(13) 0.0105(11) 0.0051(11)
C6 0.0386(16) 0.0370(17) 0.0457(17) 0.0037(14) 0.0125(13) -0.0005(14)
C7 0.0388(17) 0.0400(18) 0.0500(19) 0.0009(15) 0.0123(14) 0.0003(14)
C8 0.0474(18) 0.051(2) 0.0472(19) 0.0061(16) 0.0196(15) 0.0051(16)
O9 0.085(2) 0.0695(19) 0.0509(15) 0.0026(15) 0.0274(14) -0.0059(17)
C10 0.081(3) 0.067(3) 0.048(2) 0.002(2) 0.014(2) 0.005(2)
C11 0.066(2) 0.052(2) 0.064(2) 0.006(2) 0.0334(19) -0.0105(19)
C12 0.0485(18) 0.0365(17) 0.066(2) 0.0017(16) 0.0198(17) -0.0081(16)
C13 0.0318(13) 0.0275(14) 0.0359(15) 0.0014(12) 0.0087(11) -0.0014(12)
C14 0.0342(14) 0.0353(16) 0.0331(15) -0.0049(12) 0.0124(12) -0.0071(13)
O15 0.0447(13) 0.0335(12) 0.0545(14) -0.008(1) 0.0096(11) -0.012(1)
N16 0.0267(11) 0.0385(14) 0.0351(13) -0.0028(11) 0.004(1) -0.0075(11)
C17 0.0270(13) 0.0315(14) 0.0316(14) -0.0021(12) 0.004(1) 0.0018(12)
C18 0.0345(14) 0.0379(17) 0.0327(15) -0.0037(13) 0.0072(11) 0.0079(13)
C19 0.0286(14) 0.0394(16) 0.0327(14) -0.0019(13) 0.0029(11) 0.0057(12)
C20 0.0261(13) 0.0376(16) 0.0356(15) -0.0035(13) -0.0006(11) 0.0053(12)
C21 0.0393(15) 0.0440(18) 0.0358(16) -0.0054(14) 0.0000(12) 0.0107(14)
C22 0.0482(19) 0.0364(18) 0.0485(19) -0.0029(15) -0.0025(15) 0.0059(15)
C23 0.0392(17) 0.046(2) 0.0465(19) 0.0095(16) -0.0033(14) 0.0037(15)
C24 0.0404(16) 0.051(2) 0.0368(17) 0.0010(15) 0.0060(13) 0.0008(15)
C25 0.0346(15) 0.0383(17) 0.0366(15) -0.0047(14) 0.0052(12) -0.0003(13)
C26 0.0309(14) 0.056(2) 0.0427(17) -0.0039(16) -0.0004(12) -0.0146(15)
C27 0.0328(14) 0.0451(18) 0.0374(16) -0.0081(14) 0.0007(12) -0.0134(14)
C28 0.0306(15) 0.072(3) 0.0410(17) -0.0034(18) 0.0020(13) -0.0015(16)
C29 0.0442(18) 0.063(2) 0.0390(17) -0.0007(18) -0.0065(14) -0.0025(18)
C30 0.0539(19) 0.057(2) 0.0306(15) -0.0095(15) 0.0064(13) -0.0057(17)
O31 0.0703(17) 0.0704(19) 0.0409(13) -0.0060(13) 0.0152(12) -0.0031(16)
C32 0.062(2) 0.090(3) 0.0400(19) 0.014(2) -0.0027(17) -0.011(2)
C33 0.0537(19) 0.047(2) 0.0444(19) -0.0111(16) 0.0113(15) 0.0046(17)
C34 0.0499(19) 0.0399(17) 0.0436(18) -0.0047(15) 0.0066(15) 0.0008(15)
C35 0.0420(15) 0.0272(14) 0.0366(15) -0.0018(12) 0.0066(12) -0.0007(12)
C36 0.056(2) 0.052(2) 0.0443(18) -0.0067(16) 0.0200(16) -0.0091(17)
C37 0.0466(18) 0.054(2) 0.0448(18) -0.0011(17) -0.0043(15) 0.0004(17)

loop_
_atom_type_symbol
_atom_type_scat_dispersion_real
_atom_type_scat_dispersion_imag
_atom_type_scat_Cromer_Mann_a1
_atom_type_scat_Cromer_Mann_b1
_atom_type_scat_Cromer_Mann_a2
_atom_type_scat_Cromer_Mann_b2
_atom_type_scat_Cromer_Mann_a3
_atom_type_scat_Cromer_Mann_b3
_atom_type_scat_Cromer_Mann_a4
_atom_type_scat_Cromer_Mann_b4
_atom_type_scat_Cromer_Mann_c
_atom_type_scat_source
'C   ' 0.0033 0.0016 2.3100 20.8439 1.0200 10.2075 1.5886 0.5687 0.8650 51.6512 0.2156 International_Tables_Vol_IV_Table_2.2B
'H   ' 0.0000 0.0000 0.4930 10.5109 0.3229 26.1257 0.1402 3.1424 0.0408 57.7997 0.0030 International_Tables_Vol_IV_Table_2.2B
'N   ' 0.0061 0.0033 12.2126 0.0057 3.1322 9.8933 2.0125 28.9975 1.1663 0.5826 -11.5290 International_Tables_Vol_IV_Table_2.2B
'O   ' 0.0106 0.0060 3.0485 13.2771 2.2868 5.7011 1.5463 0.3239 0.8670 32.9089 0.2508 International_Tables_Vol_IV_Table_2.2B

loop_
_geom_angle_atom_site_label_1
_geom_angle_site_symmetry_1
_geom_angle_atom_site_label_2
_geom_angle_site_symmetry_2
_geom_angle_atom_site_label_3
_geom_angle_site_symmetry_3
_geom_angle
_geom_angle_publ_flag
O1 . C2 . N3 . 123.0(2) yes
O1 . C2 . C17 . 123.5(3) yes
N3 . C2 . C17 . 113.5(2) yes
C2 . N3 . C4 . 118.3(2) yes
C2 . N3 . C13 . 121.6(2) yes
C4 . N3 . C13 . 120.1(2) yes
N3 . C4 . C5 . 110.6(2) yes
N3 . C4 . H41 . 109.634 no
C5 . C4 . H41 . 109.642 no
N3 . C4 . H42 . 110.354 no
C5 . C4 . H42 . 109.629 no
H41 . C4 . H42 . 106.866 no
C4 . C5 . C6 . 120.9(3) yes
C4 . C5 . C12 . 121.0(3) yes
C6 . C5 . C12 . 118.2(3) yes
C5 . C6 . C7 . 121.9(3) yes
C5 . C6 . H61 . 120.108 no
C7 . C6 . H61 . 117.977 no
C6 . C7 . C8 . 119.0(3) yes
C6 . C7 . H71 . 120.596 no
C8 . C7 . H71 . 120.368 no
C7 . C8 . O9 . 124.3(3) yes
C7 . C8 . C11 . 120.1(3) yes
O9 . C8 . C11 . 115.6(3) yes
C8 . O9 . C10 . 117.8(3) yes
O9 . C10 . H101 . 111.134 no
O9 . C10 . H102 . 111.927 no
H101 . C10 . H102 . 106.754 no
O9 . C10 . H103 . 112.358 no
H101 . C10 . H103 . 106.634 no
H102 . C10 . H103 . 107.713 no
C8 . C11 . C12 . 120.0(3) yes
C8 . C11 . H111 . 120.144 no
C12 . C11 . H111 . 119.830 no
C5 . C12 . C11 . 120.8(3) yes
C5 . C12 . H121 . 119.241 no
C11 . C12 . H121 . 119.929 no
N3 . C13 . C14 . 109.8(2) yes
N3 . C13 . C35 . 113.1(2) yes
C14 . C13 . C35 . 113.5(2) yes
N3 . C13 . H131 . 108.233 no
C14 . C13 . H131 . 108.758 no
C35 . C13 . H131 . 103.048 no
C13 . C14 . O15 . 120.4(3) yes
C13 . C14 . N16 . 115.2(3) yes
O15 . C14 . N16 . 124.3(3) yes
C14 . N16 . C17 . 119.9(2) yes
C14 . N16 . C26 . 118.6(3) yes
C17 . N16 . C26 . 120.4(3) yes
C2 . C17 . N16 . 113.6(2) yes
C2 . C17 . C18 . 113.9(2) yes
N16 . C17 . C18 . 119.9(2) yes
C2 . C17 . C19 . 122.0(3) yes
N16 . C17 . C19 . 117.6(2) yes
C18 . C17 . C19 . 59.25(19) yes
C17 . C18 . C19 . 59.55(19) yes
C17 . C18 . H181 . 120.482 no
C19 . C18 . H181 . 119.744 no
C17 . C18 . H182 . 121.423 no
C19 . C18 . H182 . 121.704 no
H181 . C18 . H182 . 107.599 no
C17 . C19 . C18 . 61.2(2) yes
C17 . C19 . C20 . 127.1(2) yes
C18 . C19 . C20 . 125.8(3) yes
C17 . C19 . H191 . 133.243 no
C18 . C19 . H191 . 134.859 no
C20 . C19 . H191 . 82.491 no
C19 . C20 . C21 . 119.8(3) yes
C19 . C20 . C25 . 120.6(3) yes
C21 . C20 . C25 . 119.1(3) yes
C20 . C21 . C22 . 120.3(3) yes
C20 . C21 . H211 . 118.540 no
C22 . C21 . H211 . 121.157 no
C21 . C22 . C23 . 120.4(3) yes
C21 . C22 . H221 . 119.770 no
C23 . C22 . H221 . 119.786 no
C22 . C23 . C24 . 119.6(3) yes
C22 . C23 . H231 . 119.517 no
C24 . C23 . H231 . 120.897 no
C23 . C24 . C25 . 120.4(3) yes
C23 . C24 . H241 . 120.109 no
C25 . C24 . H241 . 119.479 no
C20 . C25 . C24 . 120.2(3) yes
C20 . C25 . H251 . 119.530 no
C24 . C25 . H251 . 120.266 no
N16 . C26 . C27 . 112.1(2) yes
N16 . C26 . H261 . 109.194 no
C27 . C26 . H261 . 109.650 no
N16 . C26 . H262 . 108.502 no
C27 . C26 . H262 . 109.961 no
H261 . C26 . H262 . 107.310 no
C26 . C27 . C28 . 120.8(3) yes
C26 . C27 . C34 . 120.9(3) yes
C28 . C27 . C34 . 118.3(3) yes
C27 . C28 . C29 . 121.8(3) yes
C27 . C28 . H281 . 119.110 no
C29 . C28 . H281 . 119.086 no
C28 . C29 . C30 . 118.8(3) yes
C28 . C29 . H291 . 121.618 no
C30 . C29 . H291 . 119.568 no
C29 . C30 . O31 . 124.4(3) yes
C29 . C30 . C33 . 120.5(3) yes
O31 . C30 . C33 . 115.0(3) yes
C30 . O31 . C32 . 117.3(3) yes
O31 . C32 . H321 . 112.857 no
O31 . C32 . H322 . 111.433 no
H321 . C32 . H322 . 106.233 no
O31 . C32 . H323 . 113.178 no
H321 . C32 . H323 . 106.842 no
H322 . C32 . H323 . 105.778 no
C30 . C33 . C34 . 119.6(3) yes
C30 . C33 . H331 . 120.925 no
C34 . C33 . H331 . 119.506 no
C27 . C34 . C33 . 121.0(3) yes
C27 . C34 . H341 . 119.266 no
C33 . C34 . H341 . 119.699 no
C13 . C35 . C36 . 110.8(3) yes
C13 . C35 . C37 . 109.5(3) yes
C36 . C35 . C37 . 110.7(3) yes
C13 . C35 . H351 . 108.951 no
C36 . C35 . H351 . 106.805 no
C37 . C35 . H351 . 110.038 no
C35 . C36 . H361 . 109.479 no
C35 . C36 . H362 . 108.634 no
H361 . C36 . H362 . 107.223 no
C35 . C36 . H363 . 111.163 no
H361 . C36 . H363 . 110.484 no
H362 . C36 . H363 . 109.757 no
C35 . C37 . H371 . 111.900 no
C35 . C37 . H372 . 110.803 no
H371 . C37 . H372 . 107.578 no
C35 . C37 . H373 . 111.170 no
H371 . C37 . H373 . 108.059 no
H372 . C37 . H373 . 107.127 no

loop_
_geom_bond_atom_site_label_1
_geom_bond_site_symmetry_1
_geom_bond_atom_site_label_2
_geom_bond_site_symmetry_2
_geom_bond_distance
_geom_bond_publ_flag
O1 . C2 . 1.224(3) yes
C2 . N3 . 1.354(4) yes
C2 . C17 . 1.508(4) yes
N3 . C4 . 1.474(3) yes
N3 . C13 . 1.478(4) yes
C4 . C5 . 1.518(4) yes
C4 . H41 . 1.017 no
C4 . H42 . 1.016 no
C5 . C6 . 1.384(5) yes
C5 . C12 . 1.391(4) yes
C6 . C7 . 1.396(5) yes
C6 . H61 . 1.019 no
C7 . C8 . 1.381(5) yes
C7 . H71 . 1.025 no
C8 . O9 . 1.372(4) yes
C8 . C11 . 1.392(6) yes
O9 . C10 . 1.418(6) yes
C10 . H101 . 1.024 no
C10 . H102 . 1.010 no
C10 . H103 . 1.012 no
C11 . C12 . 1.390(6) yes
C11 . H111 . 1.004 no
C12 . H121 . 1.032 no
C13 . C14 . 1.519(4) yes
C13 . C35 . 1.549(4) yes
C13 . H131 . 1.026 no
C14 . O15 . 1.222(4) yes
C14 . N16 . 1.359(4) yes
N16 . C17 . 1.458(4) yes
N16 . C26 . 1.478(4) yes
C17 . C18 . 1.531(4) yes
C17 . C19 . 1.506(4) yes
C18 . C19 . 1.502(4) yes
C18 . H181 . 1.023 no
C18 . H182 . 1.001 no
C19 . C20 . 1.498(4) yes
C19 . H191 . 1.004 no
C20 . C21 . 1.393(5) yes
C20 . C25 . 1.399(4) yes
C21 . C22 . 1.391(5) yes
C21 . H211 . 1.010 no
C22 . C23 . 1.382(5) yes
C22 . H221 . 1.030 no
C23 . C24 . 1.389(5) yes
C23 . H231 . 1.030 no
C24 . C25 . 1.388(5) yes
C24 . H241 . 1.009 no
C25 . H251 . 1.023 no
C26 . C27 . 1.517(4) yes
C26 . H261 . 1.014 no
C26 . H262 . 1.014 no
C27 . C28 . 1.384(5) yes
C27 . C34 . 1.391(5) yes
C28 . C29 . 1.397(5) yes
C28 . H281 . 1.014 no
C29 . C30 . 1.382(5) yes
C29 . H291 . 1.032 no
C30 . O31 . 1.379(4) yes
C30 . C33 . 1.392(5) yes
O31 . C32 . 1.438(5) yes
C32 . H321 . 1.014 no
C32 . H322 . 1.028 no
C32 . H323 . 1.020 no
C33 . C34 . 1.389(5) yes
C33 . H331 . 1.020 no
C34 . H341 . 1.013 no
C35 . C36 . 1.532(5) yes
C35 . C37 . 1.518(5) yes
C35 . H351 . 1.002 no
C36 . H361 . 1.010 no
C36 . H362 . 1.019 no
C36 . H363 . 0.978 no
C37 . H371 . 1.006 no
C37 . H372 . 1.018 no
C37 . H373 . 1.012 no

loop_
_cod_related_entry_id
_cod_related_entry_database
_cod_related_entry_code
1 ChemSpider 9235295
